data_4334476
loop_
_publ_author_name
'Mei Wang'
'Jason England'
'Thomas Weyherm\"uller'
'Swarna-Latha Kokatam'
'Christopher J. Pollock'
'Serena DeBeer'
'Jingmei Shen'
'Glenn P.A. Yap'
'Klaus H. Theopold'
'Karl Wieghardt'

_publ_section_title
;
 New Complexes of Chromium(III) Containing Organic \p-Radical Ligands: An
 Experimental and Density Functional Theory Study
;
_journal_name_full 'Inorganic Chemistry'
_journal_page_first 4472
_journal_page_last 4487
_journal_paper_doi 10.1021/ic302743s
_journal_volume 52
_journal_year 2013
_chemical_compound_source 'benzene, hexane'
_chemical_formula_moiety 'C24 H22 Cr N4 O4'
_chemical_formula_sum 'C24 H22 Cr N4 O4'
_chemical_formula_weight 482.46
_chemical_name_systematic
; 
 ? 
;
_space_group_IT_number 15
_symmetry_cell_setting monoclinic
_symmetry_Int_Tables_number 15
_symmetry_space_group_name_Hall '-C 2yc'
_symmetry_space_group_name_H-M 'C 1 2/c 1'
_atom_sites_solution_hydrogens geom
_atom_sites_solution_primary direct
_atom_sites_solution_secondary difmap
_audit_block_code WGT-WM-002-08
_audit_creation_date 2012-09-14
_audit_creation_method SHELXL-97
_cell_angle_alpha 90.00
_cell_angle_beta 102.117(2)
_cell_angle_gamma 90.00
_cell_formula_units_Z 4
_cell_length_a 8.0904(11)
_cell_length_b 18.019(3)
_cell_length_c 15.221(2)
_cell_measurement_reflns_used 8470
_cell_measurement_temperature 100(2)
_cell_measurement_theta_max 30.5451
_cell_measurement_theta_min 2.2605
_cell_volume 2169.5(5)
_computing_cell_refinement 'SAINT software (Bruker AXS, 2004)'
_computing_data_collection 'APEX2 (Bruker AXS, 2008)'
_computing_data_reduction 'SAINT software (Bruker AXS, 2004)'
_computing_structure_refinement 'SHELXL-97 (Sheldrick, 1997)'
_computing_structure_solution 'SHELXS-97 (Sheldrick, 1990)'
_diffrn_ambient_temperature 100(2)
_diffrn_detector_area_resol_mean 66.67
_diffrn_measured_fraction_theta_full 0.999
_diffrn_measured_fraction_theta_max 0.999
_diffrn_measurement_device_type 'Bruker-AXS Kappa Mach3 APEX-II'
_diffrn_measurement_method 'CCD \f- and \w-scans'
_diffrn_radiation_monochromator 'Incoatec Helios mirrors'
_diffrn_radiation_source '0.2 x 2mm^2^ focus rotating anode'
_diffrn_radiation_type MoK\a
_diffrn_radiation_wavelength 0.71073
_diffrn_reflns_av_R_equivalents 0.0499
_diffrn_reflns_av_sigmaI/netI 0.0265
_diffrn_reflns_limit_h_max 10
_diffrn_reflns_limit_h_min -11
_diffrn_reflns_limit_k_max 25
_diffrn_reflns_limit_k_min -25
_diffrn_reflns_limit_l_max 21
_diffrn_reflns_limit_l_min -21
_diffrn_reflns_number 29229
_diffrn_reflns_theta_full 30.03
_diffrn_reflns_theta_max 30.03
_diffrn_reflns_theta_min 2.26
_exptl_absorpt_coefficient_mu 0.568
_exptl_absorpt_correction_T_max 0.98427
_exptl_absorpt_correction_T_min 0.91545
_exptl_absorpt_correction_type gaussian
_exptl_absorpt_process_details 'SADABS (Bruker AXS, 2008)'
_exptl_crystal_colour black
_exptl_crystal_density_diffrn 1.477
_exptl_crystal_description prism
_exptl_crystal_F_000 1000
_exptl_crystal_size_max 0.15
_exptl_crystal_size_mid 0.09
_exptl_crystal_size_min 0.03
_refine_diff_density_max 0.499
_refine_diff_density_min -0.476
_refine_diff_density_rms 0.067
_refine_ls_extinction_method none
_refine_ls_goodness_of_fit_ref 1.089
_refine_ls_hydrogen_treatment constr
_refine_ls_matrix_type full
_refine_ls_number_parameters 151
_refine_ls_number_reflns 3179
_refine_ls_number_restraints 0
_refine_ls_restrained_S_all 1.089
_refine_ls_R_factor_all 0.0475
_refine_ls_R_factor_gt 0.0355
_refine_ls_shift/su_max 0.015
_refine_ls_shift/su_mean 0.000
_refine_ls_structure_factor_coef Fsqd
_refine_ls_weighting_details 'calc w=1/[\s^2^(Fo^2^)+(0.0440P)^2^+3.0953P] where P=(Fo^2^+2Fc^2^)/3'
_refine_ls_weighting_scheme calc
_refine_ls_wR_factor_gt 0.0899
_refine_ls_wR_factor_ref 0.0984
_reflns_number_gt 2675
_reflns_number_total 3179
_reflns_threshold_expression >2sigma(I)
_cod_data_source_file ic302743s_si_002_1.cif
_cod_data_source_block 1
_cod_original_sg_symbol_H-M 'C 2/c'
_cod_database_code 4334476

loop_
_symmetry_equiv_pos_as_xyz
'x, y, z'
'-x, y, -z+1/2'
'x+1/2, y+1/2, z'
'-x+1/2, y+1/2, -z+1/2'
'-x, -y, -z'
'x, -y, z-1/2'
'-x+1/2, -y+1/2, -z'
'x+1/2, -y+1/2, z-1/2'

loop_
_atom_site_label
_atom_site_type_symbol
_atom_site_fract_x
_atom_site_fract_y
_atom_site_fract_z
_atom_site_U_iso_or_equiv
_atom_site_adp_type
_atom_site_occupancy
_atom_site_symmetry_multiplicity
_atom_site_calc_flag
_atom_site_refinement_flags
Cr Cr 0.5000 0.714443(19) 0.7500 0.01227(10) Uani 1 2 d S
N1 N 0.43704(16) 0.79909(7) 0.82610(8) 0.0138(2) Uani 1 1 d .
C2 C 0.2839(2) 0.83277(9) 0.81471(10) 0.0174(3) Uani 1 1 d .
H2 H 0.1896 0.8097 0.7769 0.021 Uiso 1 1 calc R
C3 C 0.2592(2) 0.89875(10) 0.85546(11) 0.0218(3) Uani 1 1 d .
H3 H 0.1504 0.9210 0.8450 0.026 Uiso 1 1 calc R
C4 C 0.3960(2) 0.93248(10) 0.91239(12) 0.0233(3) Uani 1 1 d .
H4 H 0.3824 0.9786 0.9403 0.028 Uiso 1 1 calc R
C5 C 0.5518(2) 0.89786(9) 0.92768(11) 0.0199(3) Uani 1 1 d .
H5 H 0.6455 0.9190 0.9681 0.024 Uiso 1 1 calc R
C6 C 0.57046(19) 0.83162(8) 0.88340(10) 0.0147(3) Uani 1 1 d .
C7 C 0.72881(19) 0.79123(8) 0.89288(10) 0.0147(3) Uani 1 1 d .
C8 C 0.8799(2) 0.81275(9) 0.95046(10) 0.0184(3) Uani 1 1 d .
H8 H 0.8831 0.8552 0.9877 0.022 Uiso 1 1 calc R
C9 C 1.0236(2) 0.77137(10) 0.95221(11) 0.0218(3) Uani 1 1 d .
H9 H 1.1276 0.7856 0.9901 0.026 Uiso 1 1 calc R
C10 C 1.0155(2) 0.70825(10) 0.89777(11) 0.0209(3) Uani 1 1 d .
H10 H 1.1140 0.6796 0.8973 0.025 Uiso 1 1 calc R
C11 C 0.8620(2) 0.68846(9) 0.84494(11) 0.0173(3) Uani 1 1 d .
H11 H 0.8556 0.6446 0.8098 0.021 Uiso 1 1 calc R
N12 N 0.71987(16) 0.72913(7) 0.84111(8) 0.0139(2) Uani 1 1 d .
O21 O 0.60736(14) 0.64014(6) 0.68528(7) 0.0168(2) Uani 1 1 d .
C22 C 0.5443(2) 0.58012(9) 0.64542(10) 0.0171(3) Uani 1 1 d .
O23 O 0.39270(16) 0.56520(7) 0.62260(9) 0.0249(3) Uani 1 1 d .
C24 C 0.6746(2) 0.52639(10) 0.62502(15) 0.0308(4) Uani 1 1 d .
H24A H 0.7123 0.4937 0.6768 0.046 Uiso 1 1 calc R
H24B H 0.7714 0.5541 0.6127 0.046 Uiso 1 1 calc R
H24C H 0.6244 0.4965 0.5723 0.046 Uiso 1 1 calc R

loop_
_atom_site_aniso_label
_atom_site_aniso_U_11
_atom_site_aniso_U_22
_atom_site_aniso_U_33
_atom_site_aniso_U_23
_atom_site_aniso_U_13
_atom_site_aniso_U_12
Cr 0.01053(16) 0.01136(16) 0.01470(16) 0.000 0.00216(11) 0.000
N1 0.0138(6) 0.0136(6) 0.0143(5) 0.0011(4) 0.0039(4) 0.0003(4)
C2 0.0148(7) 0.0186(7) 0.0194(7) -0.0005(5) 0.0050(5) 0.0012(5)
C3 0.0190(8) 0.0209(8) 0.0268(8) -0.0017(6) 0.0077(6) 0.0039(6)
C4 0.0258(9) 0.0179(8) 0.0280(8) -0.0060(6) 0.0101(7) 0.0005(6)
C5 0.0212(8) 0.0180(7) 0.0213(7) -0.0046(6) 0.0062(6) -0.0031(6)
C6 0.0159(7) 0.0140(7) 0.0150(6) 0.0003(5) 0.0048(5) -0.0012(5)
C7 0.0152(7) 0.0150(7) 0.0141(6) 0.0015(5) 0.0034(5) -0.0016(5)
C8 0.0178(7) 0.0191(7) 0.0171(6) -0.0012(6) 0.0007(5) -0.0033(6)
C9 0.0163(7) 0.0252(8) 0.0213(7) 0.0005(6) -0.0018(6) -0.0031(6)
C10 0.0139(7) 0.0226(8) 0.0248(8) 0.0027(6) 0.0004(6) 0.0027(6)
C11 0.0152(7) 0.0163(7) 0.0195(7) 0.0010(5) 0.0019(5) 0.0019(5)
N12 0.0124(6) 0.0136(6) 0.0158(5) 0.0010(4) 0.0029(4) -0.0006(4)
O21 0.0158(5) 0.0149(5) 0.0199(5) -0.0025(4) 0.0041(4) 0.0004(4)
C22 0.0208(8) 0.0132(7) 0.0175(7) 0.0006(5) 0.0048(6) 0.0007(6)
O23 0.0206(6) 0.0189(6) 0.0343(7) -0.0044(5) 0.0034(5) -0.0038(5)
C24 0.0282(9) 0.0192(8) 0.0476(11) -0.0096(8) 0.0138(8) 0.0017(7)

loop_
_atom_type_symbol
_atom_type_description
_atom_type_scat_dispersion_real
_atom_type_scat_dispersion_imag
_atom_type_scat_source
C C 0.0033 0.0016 'International Tables Vol C Tables 4.2.6.8 and 6.1.1.4'
H H 0.0000 0.0000 'International Tables Vol C Tables 4.2.6.8 and 6.1.1.4'
N N 0.0061 0.0033 'International Tables Vol C Tables 4.2.6.8 and 6.1.1.4'
O O 0.0106 0.0060 'International Tables Vol C Tables 4.2.6.8 and 6.1.1.4'
Cr Cr 0.3209 0.6236 'International Tables Vol C Tables 4.2.6.8 and 6.1.1.4'

loop_
_exptl_crystal_face_index_h
_exptl_crystal_face_index_k
_exptl_crystal_face_index_l
_exptl_crystal_face_perp_dist
0.00 -1.00 0.00 0.0150
0.00 1.00 0.00 0.0150
-1.00 -1.00 1.00 0.0450
1.00 1.00 -1.00 0.0450
0.00 1.00 -2.00 0.0700
0.00 -1.00 2.00 0.0800

loop_
_geom_angle_atom_site_label_1
_geom_angle_atom_site_label_2
_geom_angle_atom_site_label_3
_geom_angle
_geom_angle_site_symmetry_1
_geom_angle_site_symmetry_3
O21 Cr O21 94.31(7) 2_656 .
O21 Cr N12 90.86(5) 2_656 2_656
O21 Cr N12 99.33(5) . 2_656
O21 Cr N12 99.33(5) 2_656 .
O21 Cr N12 90.87(5) . .
N12 Cr N12 165.02(7) 2_656 .
O21 Cr N1 92.02(5) 2_656 .
O21 Cr N1 168.48(5) . .
N12 Cr N1 90.17(5) 2_656 .
N12 Cr N1 78.61(5) . .
O21 Cr N1 168.48(5) 2_656 2_656
O21 Cr N1 92.02(5) . 2_656
N12 Cr N1 78.61(5) 2_656 2_656
N12 Cr N1 90.17(5) . 2_656
N1 Cr N1 83.43(7) . 2_656
C2 N1 C6 117.80(13) . .
C2 N1 Cr 126.20(10) . .
C6 N1 Cr 115.07(10) . .
N1 C2 C3 122.96(15) . .
C2 C3 C4 119.08(16) . .
C5 C4 C3 119.01(15) . .
C4 C5 C6 119.52(15) . .
N1 C6 C5 121.56(14) . .
N1 C6 C7 114.17(13) . .
C5 C6 C7 124.27(14) . .
N12 C7 C8 121.52(14) . .
N12 C7 C6 114.53(13) . .
C8 C7 C6 123.94(14) . .
C9 C8 C7 118.98(15) . .
C8 C9 C10 119.59(15) . .
C11 C10 C9 118.70(15) . .
N12 C11 C10 122.58(15) . .
C11 N12 C7 118.56(13) . .
C11 N12 Cr 124.97(11) . .
C7 N12 Cr 115.77(10) . .
C22 O21 Cr 129.22(10) . .
O23 C22 O21 125.92(15) . .
O23 C22 C24 119.88(15) . .
O21 C22 C24 114.18(14) . .

loop_
_geom_bond_atom_site_label_1
_geom_bond_atom_site_label_2
_geom_bond_distance
_geom_bond_site_symmetry_2
Cr O21 1.9690(11) 2_656
Cr O21 1.9690(11) .
Cr N12 2.0302(13) 2_656
Cr N12 2.0302(13) .
Cr N1 2.0434(13) .
Cr N1 2.0434(13) 2_656
N1 C2 1.357(2) .
N1 C6 1.3690(19) .
C2 C3 1.375(2) .
C3 C4 1.394(2) .
C4 C5 1.381(2) .
C5 C6 1.394(2) .
C6 C7 1.454(2) .
C7 N12 1.3619(19) .
C7 C8 1.401(2) .
C8 C9 1.377(2) .
C9 C10 1.401(2) .
C10 C11 1.377(2) .
C11 N12 1.355(2) .
O21 C22 1.2914(19) .
C22 O23 1.232(2) .
C22 C24 1.510(2) .
